data_7236063
loop_
_publ_author_name
'Yin, Ping'
'Zhang, Jiaheng'
'Parrish, Damon A.'
'Shreeve, Jean'ne M.'

_publ_section_title
;
 Energetic fused triazoles -- a promising C--N fused heterocyclic cation
;
_journal_issue 16
_journal_name_full 'Journal of Materials Chemistry A'
_journal_page_first 8606
_journal_paper_doi 10.1039/C5TA01329A
_journal_volume 3
_journal_year 2015
_chemical_formula_moiety 'C3 H6.78 N8, 0.78(Br)'
_chemical_formula_sum 'C3 H6.78 Br0.78 N8'
_chemical_formula_weight 217.52
_chemical_name_common YP-034
_space_group_crystal_system triclinic
_space_group_IT_number 2
_space_group_name_Hall '-P 1'
_space_group_name_H-M_alt 'P -1'
_atom_sites_solution_hydrogens mixed
_audit_creation_method SHELXL-2014/7
_audit_update_record
;
2015-03-07 deposited with the CCDC.
2015-03-24 downloaded from the CCDC.
;
_cell_angle_alpha 95.533(8)
_cell_angle_beta 90.022(7)
_cell_angle_gamma 90.076(8)
_cell_formula_units_Z 2
_cell_length_a 6.330(4)
_cell_length_b 6.711(4)
_cell_length_c 9.034(6)
_cell_measurement_temperature 150(2)
_cell_volume 382.0(4)
_computing_cell_refinement 'Bruker APEX2 v2010.3-0 (Bruker, 2009)'
_computing_data_collection 'Bruker APEX2 v2010.3-0 (Bruker, 2009)'
_computing_data_reduction
;
Bruker SAINT v7.68A (Bruker, 2009), Bruker XPREP v2008/2 (Bruker, 2008)
;
_computing_molecular_graphics 'Bruker SHELXTL v2008/4 (Bruker, 2008)'
_computing_publication_material 'Bruker SHELXTL v2008/4 (Bruker, 2008)'
_computing_structure_refinement 'SHELXL-2014/7 (Sheldrick, 2014) within WINGX (Farrugia, 2012)'
_computing_structure_solution 'Bruker SHELXTL v2008/4 (Bruker, 2008)'
_diffrn_ambient_temperature 150(2)
_diffrn_measured_fraction_theta_full 0.988
_diffrn_measured_fraction_theta_max 0.987
_diffrn_measurement_device_type 'Bruker SMART APEX II CCD'
_diffrn_measurement_method '\w scans'
_diffrn_radiation_monochromator graphite
_diffrn_radiation_source 'fine focus sealed tube'
_diffrn_radiation_type MoK\a
_diffrn_radiation_wavelength 0.71073
_diffrn_reflns_av_R_equivalents 0.0179
_diffrn_reflns_av_unetI/netI 0.0210
_diffrn_reflns_Laue_measured_fraction_full 0.988
_diffrn_reflns_Laue_measured_fraction_max 0.987
_diffrn_reflns_limit_h_max 7
_diffrn_reflns_limit_h_min -7
_diffrn_reflns_limit_k_max 8
_diffrn_reflns_limit_k_min -7
_diffrn_reflns_limit_l_max 11
_diffrn_reflns_limit_l_min -11
_diffrn_reflns_number 3383
_diffrn_reflns_point_group_measured_fraction_full 0.988
_diffrn_reflns_point_group_measured_fraction_max 0.987
_diffrn_reflns_theta_full 25.242
_diffrn_reflns_theta_max 26.417
_diffrn_reflns_theta_min 3.049
_exptl_absorpt_coefficient_mu 4.202
_exptl_absorpt_correction_T_max 0.8910
_exptl_absorpt_correction_T_min 0.522
_exptl_absorpt_correction_type multi-scan
_exptl_absorpt_process_details 'SADABS v2008/1 (Bruker, 2008)'
_exptl_crystal_colour colorless
_exptl_crystal_density_diffrn 1.891
_exptl_crystal_description plate
_exptl_crystal_F_000 216
_exptl_crystal_size_max 0.178
_exptl_crystal_size_mid 0.170
_exptl_crystal_size_min 0.028
_refine_diff_density_max 0.387
_refine_diff_density_min -0.248
_refine_diff_density_rms 0.063
_refine_ls_extinction_method none
_refine_ls_goodness_of_fit_ref 1.136
_refine_ls_hydrogen_treatment mixed
_refine_ls_matrix_type full
_refine_ls_number_parameters 116
_refine_ls_number_reflns 1555
_refine_ls_number_restraints 0
_refine_ls_restrained_S_all 1.136
_refine_ls_R_factor_all 0.0211
_refine_ls_R_factor_gt 0.0205
_refine_ls_shift/su_max 0.002
_refine_ls_shift/su_mean 0.000
_refine_ls_structure_factor_coef Fsqd
_refine_ls_weighting_details 'w=1/[\s^2^(Fo^2^)+(0.0281P)^2^+0.1670P] where P=(Fo^2^+2Fc^2^)/3'
_refine_ls_weighting_scheme calc
_refine_ls_wR_factor_gt 0.0557
_refine_ls_wR_factor_ref 0.0561
_reflns_Friedel_coverage 0.000
_reflns_number_gt 1507
_reflns_number_total 1555
_reflns_threshold_expression 'I > 2\s(I)'
_cod_data_source_file c5ta01329a2.cif
_cod_data_source_block shrv279
_cod_database_code 7236063
_shelx_shelxl_version_number 2014/7
_shelx_space_group_comment
;
The symmetry employed for this shelxl refinement is uniquely defined
by the following loop, which should always be used as a source of
symmetry information in preference to the above space-group names.
They are only intended as comments.
;
_shelx_estimated_absorpt_t_min 0.522
_shelx_estimated_absorpt_t_max 0.891

loop_
_space_group_symop_operation_xyz
'x, y, z'
'-x, -y, -z'

loop_
_atom_site_label
_atom_site_type_symbol
_atom_site_fract_x
_atom_site_fract_y
_atom_site_fract_z
_atom_site_U_iso_or_equiv
_atom_site_adp_type
_atom_site_occupancy
_atom_site_site_symmetry_order
_atom_site_calc_flag
_atom_site_refinement_flags_posn
_atom_site_refinement_flags_adp
_atom_site_refinement_flags_occupancy
Br1 Br 0.24999(3) 0.12036(3) 1.15344(2) 0.02076(10) Uani 0.7833(19) 1 d . . P
N1 N 0.2500(2) 0.5928(2) 0.52601(16) 0.0190(3) Uani 1 1 d . . .
N2 N 0.2499(3) 0.3960(2) 0.56574(16) 0.0239(3) Uani 1 1 d . . .
C3 C 0.2501(3) 0.4288(2) 0.71325(19) 0.0209(4) Uani 1 1 d . . .
N4 N 0.2499(2) 0.6302(2) 0.76537(15) 0.0181(3) Uani 1 1 d . . .
C5 C 0.2500(2) 0.7330(2) 0.64297(18) 0.0183(3) Uani 1 1 d . . .
N6 N 0.2500(2) 0.9160(2) 0.60677(17) 0.0229(3) Uani 1 1 d . . .
N7 N 0.2499(2) 0.8826(2) 0.45125(16) 0.0222(3) Uani 1 1 d . . .
H7A H 0.2498 0.9798 0.3924 0.027 Uiso 0.7833(19) 1 calc R U P
C8 C 0.2501(3) 0.6884(3) 0.40093(19) 0.0207(4) Uani 1 1 d . . .
N9 N 0.2499(3) 0.2866(2) 0.80568(18) 0.0331(4) Uani 1 1 d . . .
H9A H 0.2496 0.1598 0.7702 0.040 Uiso 1 1 calc R U .
H9B H 0.2500 0.3192 0.9024 0.040 Uiso 1 1 calc R U .
N10 N 0.2498(3) 0.7053(2) 0.91528(16) 0.0222(3) Uani 1 1 d . . .
N11 N 0.2500(3) 0.6041(3) 0.26263(18) 0.0314(4) Uani 1 1 d . . .
H11A H 0.2498 0.6792 0.1880 0.038 Uiso 1 1 calc R U .
H11B H 0.2501 0.4728 0.2451 0.038 Uiso 1 1 calc R U .
H10B H 0.363(4) 0.780(4) 0.926(3) 0.038 Uiso 1 1 d . U .
H10C H 0.137(4) 0.783(4) 0.926(3) 0.038 Uiso 1 1 d . U .

loop_
_atom_site_aniso_label
_atom_site_aniso_U_11
_atom_site_aniso_U_22
_atom_site_aniso_U_33
_atom_site_aniso_U_23
_atom_site_aniso_U_13
_atom_site_aniso_U_12
Br1 0.02811(14) 0.01847(13) 0.01597(13) 0.00313(8) -0.00075(8) -0.00079(8)
N1 0.0275(7) 0.0137(7) 0.0164(7) 0.0052(5) -0.0007(5) -0.0007(5)
N2 0.0425(9) 0.0116(7) 0.0182(7) 0.0041(5) -0.0005(6) -0.0010(6)
C3 0.0284(8) 0.0140(8) 0.0205(8) 0.0033(6) -0.0005(6) -0.0009(6)
N4 0.0276(7) 0.0126(6) 0.0143(7) 0.0020(5) -0.0006(5) -0.0004(5)
C5 0.0211(8) 0.0131(7) 0.0209(8) 0.0031(6) -0.0007(6) -0.0011(6)
N6 0.0324(8) 0.0142(7) 0.0226(7) 0.0056(6) -0.0010(6) -0.0011(5)
N7 0.0270(7) 0.0188(7) 0.0225(8) 0.0104(6) -0.0001(5) -0.0012(5)
C8 0.0223(8) 0.0209(8) 0.0203(8) 0.0086(7) -0.0008(6) -0.0003(6)
N9 0.0675(11) 0.0128(7) 0.0198(8) 0.0053(6) -0.0007(7) -0.0004(7)
N10 0.0310(8) 0.0196(7) 0.0154(7) -0.0009(6) -0.0005(5) -0.0006(6)
N11 0.0509(10) 0.0277(8) 0.0168(7) 0.0077(6) -0.0006(6) -0.0008(7)

loop_
_atom_type_symbol
_atom_type_description
_atom_type_scat_dispersion_real
_atom_type_scat_dispersion_imag
_atom_type_scat_source
C C 0.0033 0.0016 'International Tables Vol C Tables 4.2.6.8 and 6.1.1.4'
H H 0.0000 0.0000 'International Tables Vol C Tables 4.2.6.8 and 6.1.1.4'
N N 0.0061 0.0033 'International Tables Vol C Tables 4.2.6.8 and 6.1.1.4'
Br Br -0.2901 2.4595 'International Tables Vol C Tables 4.2.6.8 and 6.1.1.4'

loop_
_geom_angle_atom_site_label_1
_geom_angle_atom_site_label_2
_geom_angle_atom_site_label_3
_geom_angle
C5 N1 C8 107.71(14)
C5 N1 N2 113.81(14)
C8 N1 N2 138.48(14)
C3 N2 N1 100.79(13)
N9 C3 N2 124.80(16)
N9 C3 N4 121.49(16)
N2 C3 N4 113.71(14)
C5 N4 C3 106.16(14)
C5 N4 N10 128.60(14)
C3 N4 N10 125.25(14)
N6 C5 N1 114.09(15)
N6 C5 N4 140.39(15)
N1 C5 N4 105.53(14)
C5 N6 N7 100.85(13)
C8 N7 N6 113.40(13)
C8 N7 H7A 123.3
N6 N7 H7A 123.3
N11 C8 N7 129.46(15)
N11 C8 N1 126.58(16)
N7 C8 N1 103.95(15)
C3 N9 H9A 120.0
C3 N9 H9B 120.0
H9A N9 H9B 120.0
N4 N10 H10B 105.1(16)
N4 N10 H10C 105.1(16)
H10B N10 H10C 109(2)
C8 N11 H11A 120.0
C8 N11 H11B 120.0
H11A N11 H11B 120.0

loop_
_geom_bond_atom_site_label_1
_geom_bond_atom_site_label_2
_geom_bond_distance
N1 C5 1.345(2)
N1 C8 1.352(2)
N1 N2 1.402(2)
N2 C3 1.330(2)
C3 N9 1.327(2)
C3 N4 1.388(2)
N4 C5 1.359(2)
N4 N10 1.399(2)
C5 N6 1.301(2)
N6 N7 1.401(2)
N7 C8 1.338(2)
N7 H7A 0.8800
C8 N11 1.321(3)
N9 H9A 0.8800
N9 H9B 0.8800
N10 H10B 0.87(3)
N10 H10C 0.88(3)
N11 H11A 0.8800
N11 H11B 0.8800

loop_
_geom_hbond_atom_site_label_D
_geom_hbond_atom_site_label_H
_geom_hbond_atom_site_label_A
_geom_hbond_distance_DH
_geom_hbond_distance_HA
_geom_hbond_distance_DA
_geom_hbond_angle_DHA
_geom_hbond_site_symmetry_A
N7 H7A Br1 0.88 2.44 3.258(2) 155.1 1_564
N9 H9A N6 0.88 2.10 2.925(3) 156.7 1_545
N9 H9B Br1 0.88 2.74 3.434(2) 136.7 .
N10 H10B Br1 0.87(3) 2.66(3) 3.451(3) 152(2) 2_667
N10 H10C Br1 0.88(3) 2.65(3) 3.451(2) 151(2) 2_567
N11 H11A N10 0.88 2.49 3.274(3) 149.3 1_554
N11 H11B Br1 0.88 2.43 3.301(3) 170.5 1_554

loop_
_geom_torsion_atom_site_label_1
_geom_torsion_atom_site_label_2
_geom_torsion_atom_site_label_3
_geom_torsion_atom_site_label_4
_geom_torsion
C5 N1 N2 C3 -0.04(18)
C8 N1 N2 C3 179.9(2)
N1 N2 C3 N9 179.93(18)
N1 N2 C3 N4 0.07(19)
N9 C3 N4 C5 -179.95(17)
N2 C3 N4 C5 -0.1(2)
N9 C3 N4 N10 0.1(3)
N2 C3 N4 N10 179.93(15)
C8 N1 C5 N6 0.05(19)
N2 N1 C5 N6 -179.98(14)
C8 N1 C5 N4 -179.99(14)
N2 N1 C5 N4 -0.01(17)
C3 N4 C5 N6 -180.0(2)
N10 N4 C5 N6 0.0(3)
C3 N4 C5 N1 0.05(16)
N10 N4 C5 N1 -179.96(16)
N1 C5 N6 N7 0.00(18)
N4 C5 N6 N7 -180.0(2)
C5 N6 N7 C8 -0.04(18)
N6 N7 C8 N11 179.96(17)
N6 N7 C8 N1 0.07(18)
C5 N1 C8 N11 -179.96(17)
N2 N1 C8 N11 0.1(3)
C5 N1 C8 N7 -0.07(17)
N2 N1 C8 N7 179.97(18)
